data_4339050
loop_
_publ_author_name
'Aspinall, Helen C.'
'Bickley, Jamie F.'
'Gaskell, Jeffrey M.'
'Jones, Anthony C.'
'Labat, Gael'
'Chalker, Paul R.'
'Williams, Paul A.'

_publ_section_title
;
 Precursors for MOCVD and ALD of rare earth oxides-complexes of the early
 lanthanides with a donor-functionalized alkoxide ligand.
;
_journal_issue 15
_journal_name_full 'Inorganic chemistry'
_journal_page_first 5852
_journal_page_last 5860
_journal_paper_doi 10.1021/ic061382y
_journal_volume 46
_journal_year 2007
_chemical_formula_moiety '[La3(C5H11O2)9]'
_chemical_formula_sum 'C45 H99 La3 O18'
_chemical_formula_weight 1344.97
_chemical_name_systematic
; 
 ? 
;
_space_group_IT_number 15
_symmetry_cell_setting monoclinic
_symmetry_space_group_name_Hall '-C 2yc'
_symmetry_space_group_name_H-M 'C 1 2/c 1'
_atom_sites_solution_hydrogens geom
_atom_sites_solution_primary direct
_atom_sites_solution_secondary difmap
_audit_creation_method SHELXL-97
_cell_angle_alpha 90.00
_cell_angle_beta 100.036(2)
_cell_angle_gamma 90.00
_cell_formula_units_Z 8
_cell_length_a 39.443(4)
_cell_length_b 14.7341(15)
_cell_length_c 20.618(2)
_cell_measurement_reflns_used 74029
_cell_measurement_temperature 100(2)
_cell_measurement_theta_max 28.28
_cell_measurement_theta_min 0.93
_cell_volume 11799(2)
_computing_cell_refinement 'Bruker SMART'
_computing_data_collection 'Bruker SMART'
_computing_data_reduction 'Bruker SAINT'
_computing_molecular_graphics 'Bruker SHELXTL'
_computing_publication_material 'Bruker SHELXTL'
_computing_structure_refinement 'SHELXL-97 (Sheldrick, 1997)'
_computing_structure_solution 'SHELXS-97 (Sheldrick, 1990)'
_diffrn_ambient_temperature 100(2)
_diffrn_measured_fraction_theta_full 1.000
_diffrn_measured_fraction_theta_max 1.000
_diffrn_measurement_device_type 'CCD area detector'
_diffrn_measurement_method 'phi and omega scans'
_diffrn_radiation_monochromator graphite
_diffrn_radiation_source 'fine-focus sealed tube'
_diffrn_radiation_type MoK\a
_diffrn_radiation_wavelength 0.71073
_diffrn_reflns_av_R_equivalents 0.0299
_diffrn_reflns_av_sigmaI/netI 0.0348
_diffrn_reflns_limit_h_max 46
_diffrn_reflns_limit_h_min -41
_diffrn_reflns_limit_k_max 17
_diffrn_reflns_limit_k_min -14
_diffrn_reflns_limit_l_max 23
_diffrn_reflns_limit_l_min -24
_diffrn_reflns_number 30408
_diffrn_reflns_theta_full 25.00
_diffrn_reflns_theta_max 25.00
_diffrn_reflns_theta_min 1.05
_exptl_absorpt_coefficient_mu 2.194
_exptl_absorpt_correction_T_max 1
_exptl_absorpt_correction_T_min 0.632587
_exptl_absorpt_correction_type empirical
_exptl_absorpt_process_details ' 'SADABS, Bruker SAINT''
_exptl_crystal_colour colourless
_exptl_crystal_density_diffrn 1.514
_exptl_crystal_density_meas 0
_exptl_crystal_density_method 'not measured'
_exptl_crystal_description block
_exptl_crystal_F_000 5472
_exptl_crystal_size_max 0.4
_exptl_crystal_size_mid 0.2
_exptl_crystal_size_min 0.2
_refine_diff_density_max 2.424
_refine_diff_density_min -2.109
_refine_diff_density_rms 0.147
_refine_ls_extinction_method none
_refine_ls_goodness_of_fit_ref 1.078
_refine_ls_hydrogen_treatment constr
_refine_ls_matrix_type full
_refine_ls_number_parameters 590
_refine_ls_number_reflns 10390
_refine_ls_number_restraints 6
_refine_ls_restrained_S_all 1.312
_refine_ls_R_factor_all 0.0514
_refine_ls_R_factor_gt 0.0460
_refine_ls_shift/su_max <0.001
_refine_ls_shift/su_mean <0.000
_refine_ls_structure_factor_coef Fsqd
_refine_ls_weighting_details 'calc w=1/[\s^2^(Fo^2^)+(0.0566P)^2^+136.5994P] where P=(Fo^2^+2Fc^2^)/3'
_refine_ls_weighting_scheme calc
_refine_ls_wR_factor_gt 0.1196
_refine_ls_wR_factor_ref 0.1222
_reflns_number_gt 9270
_reflns_number_total 10390
_reflns_threshold_expression I>2sigma(I)
_cod_data_source_file ic061382y-file003.cif
_cod_data_source_block jg221
_cod_depositor_comments
;
The following automatic conversions were performed:
'_atom_site_symetry_multiplicity' tag replaced with
'_atom_site_symmetry_multiplicity'.

Automatic conversion script
Id: cif_correct_tags 1440 2010-10-19 06:21:57Z saulius 

The following automatic conversions were performed:

'_symmetry_cell_setting' value 'Monoclinic' changed to 'monoclinic'
according to
/usr/data/users/saulius/automatic-downloads/retrospective/ACS/lib/dictionaries/cif_core.dic
dictionary named 'cif_core.dic' version 2.4.2 from 2011-04-26.

Automatic conversion script
Id: cif_fix_values 2281 2013-09-26 08:29:07Z andrius 
;
_cod_original_sg_symbol_H-M C2/c
_cod_database_code 4339050

loop_
_symmetry_equiv_pos_as_xyz
'x, y, z'
'-x, y, -z+1/2'
'x+1/2, y+1/2, z'
'-x+1/2, y+1/2, -z+1/2'
'-x, -y, -z'
'x, -y, z-1/2'
'-x+1/2, -y+1/2, -z'
'x+1/2, -y+1/2, z-1/2'

loop_
_atom_site_label
_atom_site_type_symbol
_atom_site_fract_x
_atom_site_fract_y
_atom_site_fract_z
_atom_site_U_iso_or_equiv
_atom_site_adp_type
_atom_site_occupancy
_atom_site_symmetry_multiplicity
_atom_site_calc_flag
_atom_site_refinement_flags
_atom_site_disorder_assembly
_atom_site_disorder_group
C1 C 0.2251(2) 0.0669(6) -0.0829(5) 0.043(2) Uani 1 1 d . . .
H1A H 0.2292 0.0999 -0.1221 0.064 Uiso 1 1 calc R . .
H1B H 0.2472 0.0533 -0.0547 0.064 Uiso 1 1 calc R . .
H1C H 0.2111 0.1044 -0.0584 0.064 Uiso 1 1 calc R . .
C2 C 0.22435(19) -0.0696(5) -0.1447(4) 0.0318(18) Uani 1 1 d . . .
H2A H 0.2389 -0.1159 -0.1186 0.038 Uiso 1 1 calc R . .
H2B H 0.2393 -0.0310 -0.1672 0.038 Uiso 1 1 calc R . .
C3 C 0.19710(19) -0.1157(5) -0.1955(4) 0.0263(16) Uani 1 1 d . . .
C4 C 0.1785(2) -0.0467(6) -0.2435(4) 0.038(2) Uani 1 1 d . . .
H4A H 0.1679 -0.0005 -0.2192 0.058 Uiso 1 1 calc R . .
H4B H 0.1606 -0.0772 -0.2748 0.058 Uiso 1 1 calc R . .
H4C H 0.1950 -0.0176 -0.2674 0.058 Uiso 1 1 calc R . .
C5 C 0.2150(2) -0.1875(6) -0.2313(4) 0.038(2) Uani 1 1 d . . .
H5A H 0.1978 -0.2202 -0.2628 0.057 Uiso 1 1 calc R . .
H5B H 0.2272 -0.2304 -0.1991 0.057 Uiso 1 1 calc R . .
H5C H 0.2315 -0.1579 -0.2549 0.057 Uiso 1 1 calc R . .
C6 C 0.1851(3) 0.2036(7) -0.2431(5) 0.062(3) Uani 1 1 d . . .
H6A H 0.1765 0.2631 -0.2598 0.093 Uiso 1 1 calc R . .
H6B H 0.1784 0.1575 -0.2771 0.093 Uiso 1 1 calc R . .
H6C H 0.2103 0.2056 -0.2315 0.093 Uiso 1 1 calc R . .
C7 C 0.1344(2) 0.1821(6) -0.1990(4) 0.043(2) Uani 1 1 d . . .
H7A H 0.1259 0.1370 -0.2336 0.051 Uiso 1 1 calc R . .
H7B H 0.1260 0.2427 -0.2153 0.051 Uiso 1 1 calc R . .
C8 C 0.1204(2) 0.1599(6) -0.1376(5) 0.041(2) Uani 1 1 d . . .
C9 C 0.0813(3) 0.1696(7) -0.1534(7) 0.073(4) Uani 1 1 d . . .
H9A H 0.0714 0.1520 -0.1148 0.109 Uiso 1 1 calc R . .
H9B H 0.0721 0.1301 -0.1906 0.109 Uiso 1 1 calc R . .
H9C H 0.0753 0.2328 -0.1649 0.109 Uiso 1 1 calc R . .
C10 C 0.1358(3) 0.2247(6) -0.0825(5) 0.055(3) Uani 1 1 d . . .
H10A H 0.1604 0.2117 -0.0691 0.083 Uiso 1 1 calc R . .
H10B H 0.1241 0.2164 -0.0447 0.083 Uiso 1 1 calc R . .
H10C H 0.1328 0.2874 -0.0982 0.083 Uiso 1 1 calc R . .
C11 C 0.2352(2) -0.6855(6) -0.0941(5) 0.041(2) Uani 1 1 d . . .
H11A H 0.2127 -0.7153 -0.1022 0.061 Uiso 1 1 calc R . .
H11B H 0.2401 -0.6632 -0.0486 0.061 Uiso 1 1 calc R . .
H11C H 0.2530 -0.7290 -0.1011 0.061 Uiso 1 1 calc R . .
C12 C 0.2098(2) -0.5454(5) -0.1299(4) 0.0309(17) Uani 1 1 d . . .
H12A H 0.2169 -0.5130 -0.0877 0.037 Uiso 1 1 calc R . .
H12B H 0.1875 -0.5758 -0.1284 0.037 Uiso 1 1 calc R . .
C13 C 0.2050(2) -0.4775(5) -0.1860(4) 0.0323(17) Uani 1 1 d . . .
C14 C 0.2388(2) -0.4347(7) -0.1927(6) 0.057(3) Uani 1 1 d . . .
H14A H 0.2473 -0.3989 -0.1532 0.086 Uiso 1 1 calc R . .
H14B H 0.2355 -0.3951 -0.2314 0.086 Uiso 1 1 calc R . .
H14C H 0.2555 -0.4823 -0.1978 0.086 Uiso 1 1 calc R . .
C15 C 0.1903(3) -0.5304(7) -0.2494(5) 0.057(3) Uani 1 1 d . . .
H15A H 0.1878 -0.4892 -0.2873 0.086 Uiso 1 1 calc R . .
H15B H 0.1678 -0.5557 -0.2455 0.086 Uiso 1 1 calc R . .
H15C H 0.2061 -0.5798 -0.2557 0.086 Uiso 1 1 calc R . .
C16 C 0.1755(2) -0.3752(7) -0.4560(5) 0.048(2) Uani 1 1 d . . .
H16A H 0.1897 -0.4175 -0.4263 0.072 Uiso 1 1 calc R . .
H16B H 0.1875 -0.3169 -0.4560 0.072 Uiso 1 1 calc R . .
H16C H 0.1712 -0.4003 -0.5007 0.072 Uiso 1 1 calc R . .
C17 C 0.14857(19) -0.3268(6) -0.3691(4) 0.0319(17) Uani 1 1 d . . .
H17A H 0.1593 -0.2660 -0.3682 0.038 Uiso 1 1 calc R . .
H17B H 0.1643 -0.3670 -0.3393 0.038 Uiso 1 1 calc R . .
C18 C 0.11445(18) -0.3196(5) -0.3443(4) 0.0267(16) Uani 1 1 d . . .
C19 C 0.0915(2) -0.2487(6) -0.3845(4) 0.039(2) Uani 1 1 d . . .
H19A H 0.1026 -0.1890 -0.3781 0.059 Uiso 1 1 calc R . .
H19B H 0.0692 -0.2466 -0.3698 0.059 Uiso 1 1 calc R . .
H19C H 0.0881 -0.2649 -0.4312 0.059 Uiso 1 1 calc R . .
C20 C 0.0961(2) -0.4111(6) -0.3503(4) 0.0368(19) Uani 1 1 d . . .
H20A H 0.0762 -0.4084 -0.3278 0.055 Uiso 1 1 calc R . .
H20B H 0.1120 -0.4584 -0.3301 0.055 Uiso 1 1 calc R . .
H20C H 0.0883 -0.4255 -0.3969 0.055 Uiso 1 1 calc R . .
C21 C 0.1899(2) 0.0562(7) 0.0635(4) 0.045(2) Uani 1 1 d . . .
H21A H 0.1909 0.0613 0.1112 0.067 Uiso 1 1 calc R . .
H21B H 0.1875 0.1167 0.0436 0.067 Uiso 1 1 calc R . .
H21C H 0.2110 0.0278 0.0545 0.067 Uiso 1 1 calc R . .
C22 C 0.1297(2) 0.0382(7) 0.0468(5) 0.048(2) Uani 1 1 d . . .
H22A H 0.1216 0.0842 0.0126 0.057 Uiso 1 1 calc R . .
H22B H 0.1331 0.0686 0.0902 0.057 Uiso 1 1 calc R . .
C23 C 0.1020(2) -0.0369(6) 0.0447(4) 0.0367(19) Uani 1 1 d . . .
C24 C 0.0683(2) 0.0079(8) 0.0340(6) 0.061(3) Uani 1 1 d . . .
H24A H 0.0502 -0.0377 0.0343 0.091 Uiso 1 1 calc R . .
H24B H 0.0647 0.0392 -0.0086 0.091 Uiso 1 1 calc R . .
H24C H 0.0675 0.0520 0.0693 0.091 Uiso 1 1 calc R . .
C25 C 0.1095(3) -0.0861(8) 0.1106(5) 0.062(3) Uani 1 1 d . . .
H25A H 0.1337 -0.1046 0.1196 0.092 Uiso 1 1 calc R . .
H25B H 0.0948 -0.1400 0.1089 0.092 Uiso 1 1 calc R . .
H25C H 0.1048 -0.0454 0.1455 0.092 Uiso 1 1 calc R . .
C26 C 0.1247(3) -0.3711(11) 0.1083(7) 0.097(5) Uani 1 1 d . A .
H26A H 0.1258 -0.3352 0.1487 0.145 Uiso 1 1 calc R . .
H26B H 0.1427 -0.4176 0.1149 0.145 Uiso 1 1 calc R . .
H26C H 0.1021 -0.4004 0.0977 0.145 Uiso 1 1 calc R . .
C27A C 0.1610(3) -0.2631(10) 0.0645(6) 0.062(4) Uani 0.85(4) 1 d PD A 1
H27A H 0.1775 -0.2888 0.1017 0.074 Uiso 0.85(4) 1 calc PR A 1
H27B H 0.1566 -0.1990 0.0747 0.074 Uiso 0.85(4) 1 calc PR A 1
C27B C 0.1757(4) -0.267(2) 0.0747(8) 0.062(4) Uani 0.15(4) 1 d PD A 2
H27C H 0.1775 -0.2048 0.0938 0.074 Uiso 0.15(4) 1 calc PR A 2
H27D H 0.1925 -0.3083 0.1007 0.074 Uiso 0.15(4) 1 calc PR A 2
C28 C 0.1760(2) -0.2688(5) 0.0011(4) 0.0316(17) Uani 1 1 d D . .
C29 C 0.2044(4) -0.2040(9) 0.0160(8) 0.115(5) Uani 1 1 d . A .
H29A H 0.1957 -0.1466 0.0307 0.172 Uiso 1 1 calc R . .
H29B H 0.2144 -0.1934 -0.0237 0.172 Uiso 1 1 calc R . .
H29C H 0.2220 -0.2286 0.0509 0.172 Uiso 1 1 calc R . .
C30 C 0.1861(4) -0.3595(9) -0.0112(8) 0.115(5) Uani 1 1 d D A .
H30A H 0.2020 -0.3583 -0.0428 0.172 Uiso 1 1 calc R . .
H30B H 0.1657 -0.3952 -0.0294 0.172 Uiso 1 1 calc R . .
H30C H 0.1976 -0.3870 0.0301 0.172 Uiso 1 1 calc R . .
C31 C 0.0049(2) -0.1095(6) -0.0867(5) 0.040(2) Uani 1 1 d . A .
H31A H -0.0149 -0.1138 -0.1225 0.061 Uiso 1 1 calc R . .
H31B H 0.0086 -0.0459 -0.0734 0.061 Uiso 1 1 calc R . .
H31C H 0.0005 -0.1455 -0.0491 0.061 Uiso 1 1 calc R . .
C32 C 0.0459(2) -0.0857(5) -0.1567(4) 0.0325(18) Uani 1 1 d . A .
H32A H 0.0579 -0.0318 -0.1349 0.039 Uiso 1 1 calc R . .
H32B H 0.0257 -0.0647 -0.1886 0.039 Uiso 1 1 calc R . .
C33 C 0.07033(18) -0.1391(5) -0.1922(4) 0.0267(16) Uani 1 1 d . A .
C34 C 0.0837(2) -0.0754(5) -0.2412(4) 0.0329(18) Uani 1 1 d . . .
H34A H 0.0989 -0.1092 -0.2653 0.049 Uiso 1 1 calc R . .
H34B H 0.0965 -0.0252 -0.2172 0.049 Uiso 1 1 calc R . .
H34C H 0.0642 -0.0512 -0.2724 0.049 Uiso 1 1 calc R . .
C35 C 0.05108(18) -0.2185(5) -0.2290(4) 0.0276(16) Uani 1 1 d . . .
H35A H 0.0416 -0.2572 -0.1979 0.041 Uiso 1 1 calc R . .
H35B H 0.0670 -0.2540 -0.2506 0.041 Uiso 1 1 calc R . .
H35C H 0.0323 -0.1954 -0.2623 0.041 Uiso 1 1 calc R . .
C36 C -0.0006(2) -0.3573(7) -0.1267(6) 0.061(3) Uani 1 1 d . A .
H36A H -0.0123 -0.4132 -0.1174 0.091 Uiso 1 1 calc R . .
H36B H -0.0064 -0.3433 -0.1738 0.091 Uiso 1 1 calc R . .
H36C H -0.0081 -0.3072 -0.1012 0.091 Uiso 1 1 calc R . .
C37 C 0.04763(19) -0.4401(5) -0.1448(4) 0.0348(19) Uani 1 1 d . A .
H37A H 0.0455 -0.4226 -0.1917 0.042 Uiso 1 1 calc R . .
H37B H 0.0337 -0.4955 -0.1422 0.042 Uiso 1 1 calc R . .
C38 C 0.08557(18) -0.4584(5) -0.1152(4) 0.0318(18) Uani 1 1 d . A .
C39 C 0.1008(2) -0.5208(6) -0.1617(5) 0.047(2) Uani 1 1 d . . .
H39A H 0.1255 -0.5289 -0.1453 0.070 Uiso 1 1 calc R . .
H39B H 0.0975 -0.4936 -0.2058 0.070 Uiso 1 1 calc R . .
H39C H 0.0893 -0.5798 -0.1640 0.070 Uiso 1 1 calc R . .
C40 C 0.0880(2) -0.5032(7) -0.0484(5) 0.054(3) Uani 1 1 d . . .
H40A H 0.0774 -0.4637 -0.0192 0.081 Uiso 1 1 calc R . .
H40B H 0.1122 -0.5135 -0.0293 0.081 Uiso 1 1 calc R . .
H40C H 0.0758 -0.5615 -0.0534 0.081 Uiso 1 1 calc R . .
O1 O 0.20752(14) -0.0150(4) -0.1022(3) 0.0359(13) Uani 1 1 d . . .
O2 O 0.17350(13) -0.1571(3) -0.1605(2) 0.0277(11) Uani 1 1 d . . .
O3 O 0.17099(17) 0.1815(4) -0.1864(3) 0.0444(15) Uani 1 1 d . . .
O4 O 0.12926(15) 0.0700(4) -0.1173(3) 0.0370(13) Uani 1 1 d . . .
O5 O 0.23507(14) -0.6121(4) -0.1377(3) 0.0364(13) Uani 1 1 d . . .
O6 O 0.18185(13) -0.4114(4) -0.1729(3) 0.0316(12) Uani 1 1 d . . .
O7 O 0.14404(14) -0.3621(4) -0.4344(3) 0.0404(14) Uani 1 1 d . . .
O8 O 0.12248(13) -0.2952(4) -0.2779(3) 0.0306(12) Uani 1 1 d . . .
O9 O 0.16096(14) 0.0017(4) 0.0360(3) 0.0362(13) Uani 1 1 d . . .
O10 O 0.10513(14) -0.0981(4) -0.0078(3) 0.0315(12) Uani 1 1 d . . .
O11 O 0.12960(16) -0.3132(5) 0.0556(3) 0.0544(18) Uani 1 1 d D . .
O12 O 0.14981(12) -0.2358(3) -0.0496(2) 0.0241(11) Uani 1 1 d . A .
O13 O 0.03507(13) -0.1436(4) -0.1089(3) 0.0340(13) Uani 1 1 d . . .
O14 O 0.09841(12) -0.1707(3) -0.1442(2) 0.0233(10) Uani 1 1 d . . .
O15 O 0.03557(13) -0.3689(4) -0.1087(3) 0.0394(14) Uani 1 1 d . . .
O16 O 0.10249(12) -0.3739(3) -0.1094(3) 0.0271(11) Uani 1 1 d . . .
O17 O 0.0470(2) -0.2664(7) 0.0298(5) 0.088(2) Uani 1 1 d . . .
La1 La 0.144827(11) -0.06977(3) -0.08482(2) 0.02301(12) Uani 1 1 d . A .
La2 La 0.142949(10) -0.30136(3) -0.17018(2) 0.01926(12) Uani 1 1 d . A .
La3 La 0.084085(11) -0.25051(3) -0.04188(2) 0.02667(13) Uani 1 1 d . A .
C41 C 0.0251(5) -0.2788(17) 0.0777(11) 0.134(4) Uani 1 1 d . A .
O18 O 0.0114(2) -0.3471(7) 0.1662(5) 0.088(2) Uani 1 1 d . A .
C45 C -0.0125(4) -0.3013(15) 0.0374(9) 0.134(4) Uani 1 1 d . . .
H45C H -0.0284 -0.3117 0.0683 0.161 Uiso 1 1 calc R A .
H45B H -0.0114 -0.3559 0.0107 0.161 Uiso 1 1 calc R . .
H45A H -0.0207 -0.2501 0.0086 0.161 Uiso 1 1 calc R . .
C42 C 0.0367(5) -0.3274(16) 0.1254(10) 0.134(4) Uani 1 1 d . . .
H42A H 0.0567 -0.2965 0.1523 0.161 Uiso 1 1 calc R A .
H42B H 0.0451 -0.3851 0.1092 0.161 Uiso 1 1 calc R . .
C44 C 0.0166(5) -0.1805(15) 0.1090(9) 0.134(4) Uani 1 1 d . . .
H44A H 0.0003 -0.1467 0.0765 0.161 Uiso 1 1 calc R A .
H44B H 0.0379 -0.1456 0.1207 0.161 Uiso 1 1 calc R . .
H44C H 0.0064 -0.1906 0.1486 0.161 Uiso 1 1 calc R . .
C43 C 0.0257(4) -0.3912(15) 0.2287(9) 0.134(4) Uani 1 1 d . . .
H43C H 0.0124 -0.4461 0.2341 0.161 Uiso 1 1 calc R A .
H43B H 0.0245 -0.3494 0.2652 0.161 Uiso 1 1 calc R . .
H43A H 0.0498 -0.4076 0.2286 0.161 Uiso 1 1 calc R . .

loop_
_atom_site_aniso_label
_atom_site_aniso_U_11
_atom_site_aniso_U_22
_atom_site_aniso_U_33
_atom_site_aniso_U_23
_atom_site_aniso_U_13
_atom_site_aniso_U_12
C1 0.041(5) 0.038(5) 0.050(5) -0.009(4) 0.014(4) -0.012(4)
C2 0.025(4) 0.034(4) 0.040(4) -0.010(3) 0.013(3) -0.008(3)
C3 0.025(4) 0.026(4) 0.030(4) -0.003(3) 0.011(3) -0.009(3)
C4 0.032(4) 0.054(5) 0.032(4) 0.007(4) 0.013(3) -0.004(4)
C5 0.038(5) 0.036(5) 0.047(5) -0.010(4) 0.024(4) -0.009(4)
C6 0.090(9) 0.049(6) 0.052(6) 0.008(5) 0.027(6) -0.010(6)
C7 0.051(6) 0.029(4) 0.044(5) 0.009(4) -0.004(4) 0.001(4)
C8 0.046(5) 0.022(4) 0.058(6) 0.002(4) 0.015(4) 0.005(4)
C9 0.059(7) 0.033(5) 0.131(11) 0.008(6) 0.030(7) 0.013(5)
C10 0.088(8) 0.029(5) 0.056(6) 0.004(4) 0.033(6) 0.006(5)
C11 0.039(5) 0.029(4) 0.051(5) 0.001(4) -0.002(4) 0.001(4)
C12 0.029(4) 0.031(4) 0.033(4) -0.002(3) 0.007(3) 0.009(3)
C13 0.031(4) 0.028(4) 0.041(5) 0.001(3) 0.014(3) 0.012(3)
C14 0.041(5) 0.041(5) 0.099(9) 0.015(5) 0.039(6) 0.017(4)
C15 0.079(7) 0.049(6) 0.040(5) -0.003(4) -0.001(5) 0.032(5)
C16 0.047(5) 0.056(6) 0.045(5) -0.011(4) 0.022(4) -0.005(5)
C17 0.023(4) 0.045(5) 0.027(4) -0.003(3) 0.004(3) 0.000(3)
C18 0.023(4) 0.030(4) 0.027(4) 0.003(3) 0.003(3) 0.002(3)
C19 0.035(5) 0.043(5) 0.041(5) 0.008(4) 0.010(4) 0.008(4)
C20 0.037(5) 0.036(5) 0.037(5) -0.003(4) 0.005(4) -0.003(4)
C21 0.037(5) 0.057(6) 0.039(5) -0.018(4) 0.004(4) -0.007(4)
C22 0.040(5) 0.046(5) 0.058(6) -0.019(5) 0.011(4) 0.000(4)
C23 0.046(5) 0.035(4) 0.035(4) -0.009(4) 0.021(4) 0.001(4)
C24 0.038(5) 0.063(7) 0.081(8) -0.037(6) 0.010(5) -0.002(5)
C25 0.089(8) 0.058(7) 0.042(6) -0.015(5) 0.024(6) -0.011(6)
C26 0.059(7) 0.147(14) 0.083(9) 0.082(10) 0.009(6) -0.011(8)
C27A 0.048(11) 0.074(8) 0.059(8) -0.003(6) -0.001(7) 0.001(7)
C27B 0.048(11) 0.074(8) 0.059(8) -0.003(6) -0.001(7) 0.001(7)
C28 0.036(4) 0.026(4) 0.030(4) 0.005(3) -0.001(3) 0.001(3)
C29 0.122(9) 0.066(6) 0.121(9) -0.011(6) -0.079(8) 0.027(6)
C30 0.122(9) 0.066(6) 0.121(9) -0.011(6) -0.079(8) 0.027(6)
C31 0.021(4) 0.050(5) 0.054(5) -0.009(4) 0.018(4) 0.007(4)
C32 0.026(4) 0.028(4) 0.046(5) 0.003(4) 0.011(3) 0.005(3)
C33 0.024(4) 0.026(4) 0.031(4) 0.002(3) 0.007(3) 0.004(3)
C34 0.029(4) 0.032(4) 0.038(4) 0.006(3) 0.006(3) 0.005(3)
C35 0.020(4) 0.029(4) 0.034(4) 0.004(3) 0.005(3) 0.001(3)
C36 0.019(4) 0.054(6) 0.112(9) -0.002(6) 0.018(5) 0.003(4)
C37 0.024(4) 0.025(4) 0.054(5) 0.002(4) 0.003(4) -0.008(3)
C38 0.015(4) 0.026(4) 0.054(5) 0.008(4) 0.007(3) -0.003(3)
C39 0.032(5) 0.022(4) 0.088(7) -0.009(4) 0.014(5) -0.004(3)
C40 0.037(5) 0.043(5) 0.078(7) 0.030(5) -0.002(5) -0.014(4)
O1 0.033(3) 0.032(3) 0.046(3) -0.017(3) 0.014(3) -0.011(2)
O2 0.029(3) 0.027(3) 0.031(3) -0.003(2) 0.015(2) -0.007(2)
O3 0.052(4) 0.043(4) 0.039(3) 0.002(3) 0.013(3) -0.011(3)
O4 0.043(3) 0.022(3) 0.050(4) 0.005(2) 0.019(3) 0.002(2)
O5 0.036(3) 0.032(3) 0.043(3) 0.003(3) 0.009(3) 0.013(2)
O6 0.027(3) 0.033(3) 0.036(3) 0.000(2) 0.011(2) 0.011(2)
O7 0.032(3) 0.058(4) 0.033(3) -0.009(3) 0.010(2) -0.004(3)
O8 0.028(3) 0.035(3) 0.030(3) -0.001(2) 0.007(2) 0.000(2)
O9 0.038(3) 0.034(3) 0.038(3) -0.015(2) 0.011(3) -0.007(2)
O10 0.039(3) 0.031(3) 0.028(3) -0.005(2) 0.016(2) 0.000(2)
O11 0.043(4) 0.074(5) 0.046(4) 0.030(3) 0.006(3) -0.012(3)
O12 0.026(3) 0.022(3) 0.025(3) 0.002(2) 0.005(2) 0.000(2)
O13 0.024(3) 0.036(3) 0.046(3) 0.003(3) 0.018(2) 0.008(2)
O14 0.019(2) 0.023(2) 0.029(3) 0.003(2) 0.005(2) 0.003(2)
O15 0.015(3) 0.036(3) 0.068(4) 0.000(3) 0.010(3) -0.002(2)
O16 0.020(3) 0.023(3) 0.040(3) 0.003(2) 0.010(2) 0.001(2)
O17 0.083(4) 0.106(5) 0.085(4) 0.029(4) 0.044(4) 0.007(4)
La1 0.0258(2) 0.0189(2) 0.0264(2) -0.00246(16) 0.01039(17) -0.00236(16)
La2 0.0147(2) 0.0179(2) 0.0263(2) -0.00135(15) 0.00679(15) -0.00086(15)
La3 0.0244(2) 0.0265(2) 0.0325(3) 0.00495(18) 0.01445(18) 0.00040(17)
C41 0.102(6) 0.190(10) 0.128(7) 0.020(6) 0.068(6) -0.035(6)
O18 0.083(4) 0.106(5) 0.085(4) 0.029(4) 0.044(4) 0.007(4)
C45 0.102(6) 0.190(10) 0.128(7) 0.020(6) 0.068(6) -0.035(6)
C42 0.102(6) 0.190(10) 0.128(7) 0.020(6) 0.068(6) -0.035(6)
C44 0.102(6) 0.190(10) 0.128(7) 0.020(6) 0.068(6) -0.035(6)
C43 0.102(6) 0.190(10) 0.128(7) 0.020(6) 0.068(6) -0.035(6)

loop_
_atom_type_symbol
_atom_type_description
_atom_type_scat_dispersion_real
_atom_type_scat_dispersion_imag
_atom_type_scat_source
C C 0.0033 0.0016 'International Tables Vol C Tables 4.2.6.8 and 6.1.1.4'
H H 0.0000 0.0000 'International Tables Vol C Tables 4.2.6.8 and 6.1.1.4'
O O 0.0106 0.0060 'International Tables Vol C Tables 4.2.6.8 and 6.1.1.4'
La La -0.2871 2.4523 'International Tables Vol C Tables 4.2.6.8 and 6.1.1.4'

loop_
_geom_angle_atom_site_label_1
_geom_angle_atom_site_label_2
_geom_angle_atom_site_label_3
_geom_angle
O1 C1 H1A 109.5
O1 C1 H1B 109.5
H1A C1 H1B 109.5
O1 C1 H1C 109.5
H1A C1 H1C 109.5
H1B C1 H1C 109.5
O1 C2 C3 108.9(6)
O1 C2 H2A 109.9
C3 C2 H2A 109.9
O1 C2 H2B 109.9
C3 C2 H2B 109.9
H2A C2 H2B 108.3
O2 C3 C4 109.7(6)
O2 C3 C2 106.9(6)
C4 C3 C2 110.6(7)
O2 C3 C5 110.3(6)
C4 C3 C5 111.1(7)
C2 C3 C5 108.1(6)
C3 C4 H4A 109.5
C3 C4 H4B 109.5
H4A C4 H4B 109.5
C3 C4 H4C 109.5
H4A C4 H4C 109.5
H4B C4 H4C 109.5
C3 C5 H5A 109.5
C3 C5 H5B 109.5
H5A C5 H5B 109.5
C3 C5 H5C 109.5
H5A C5 H5C 109.5
H5B C5 H5C 109.5
O3 C6 H6A 109.5
O3 C6 H6B 109.5
H6A C6 H6B 109.5
O3 C6 H6C 109.5
H6A C6 H6C 109.5
H6B C6 H6C 109.5
O3 C7 C8 110.8(7)
O3 C7 H7A 109.5
C8 C7 H7A 109.5
O3 C7 H7B 109.5
C8 C7 H7B 109.5
H7A C7 H7B 108.1
O4 C8 C7 110.2(7)
O4 C8 C9 109.9(7)
C7 C8 C9 107.8(9)
O4 C8 C10 108.6(8)
C7 C8 C10 109.5(8)
C9 C8 C10 110.9(8)
C8 C9 H9A 109.5
C8 C9 H9B 109.5
H9A C9 H9B 109.5
C8 C9 H9C 109.5
H9A C9 H9C 109.5
H9B C9 H9C 109.5
C8 C10 H10A 109.5
C8 C10 H10B 109.5
H10A C10 H10B 109.5
C8 C10 H10C 109.5
H10A C10 H10C 109.5
H10B C10 H10C 109.5
O5 C11 H11A 109.5
O5 C11 H11B 109.5
H11A C11 H11B 109.5
O5 C11 H11C 109.5
H11A C11 H11C 109.5
H11B C11 H11C 109.5
O5 C12 C13 111.3(6)
O5 C12 H12A 109.4
C13 C12 H12A 109.4
O5 C12 H12B 109.4
C13 C12 H12B 109.4
H12A C12 H12B 108.0
O6 C13 C14 110.2(7)
O6 C13 C12 108.1(6)
C14 C13 C12 110.8(7)
O6 C13 C15 110.7(7)
C14 C13 C15 110.0(8)
C12 C13 C15 106.9(7)
C13 C14 H14A 109.5
C13 C14 H14B 109.5
H14A C14 H14B 109.5
C13 C14 H14C 109.5
H14A C14 H14C 109.5
H14B C14 H14C 109.5
C13 C15 H15A 109.5
C13 C15 H15B 109.5
H15A C15 H15B 109.5
C13 C15 H15C 109.5
H15A C15 H15C 109.5
H15B C15 H15C 109.5
O7 C16 H16A 109.5
O7 C16 H16B 109.5
H16A C16 H16B 109.5
O7 C16 H16C 109.5
H16A C16 H16C 109.5
H16B C16 H16C 109.5
O7 C17 C18 111.7(6)
O7 C17 H17A 109.3
C18 C17 H17A 109.3
O7 C17 H17B 109.3
C18 C17 H17B 109.3
H17A C17 H17B 107.9
O8 C18 C17 106.5(6)
O8 C18 C20 109.2(6)
C17 C18 C20 110.2(7)
O8 C18 C19 111.5(6)
C17 C18 C19 109.9(6)
C20 C18 C19 109.4(7)
C18 C19 H19A 109.5
C18 C19 H19B 109.5
H19A C19 H19B 109.5
C18 C19 H19C 109.5
H19A C19 H19C 109.5
H19B C19 H19C 109.5
C18 C20 H20A 109.5
C18 C20 H20B 109.5
H20A C20 H20B 109.5
C18 C20 H20C 109.5
H20A C20 H20C 109.5
H20B C20 H20C 109.5
O9 C21 H21A 109.5
O9 C21 H21B 109.5
H21A C21 H21B 109.5
O9 C21 H21C 109.5
H21A C21 H21C 109.5
H21B C21 H21C 109.5
O9 C22 C23 111.0(7)
O9 C22 H22A 109.4
C23 C22 H22A 109.4
O9 C22 H22B 109.4
C23 C22 H22B 109.4
H22A C22 H22B 108.0
O10 C23 C24 111.3(7)
O10 C23 C25 110.3(7)
C24 C23 C25 112.2(8)
O10 C23 C22 108.5(6)
C24 C23 C22 107.4(8)
C25 C23 C22 106.9(8)
C23 C24 H24A 109.5
C23 C24 H24B 109.5
H24A C24 H24B 109.5
C23 C24 H24C 109.5
H24A C24 H24C 109.5
H24B C24 H24C 109.5
C23 C25 H25A 109.5
C23 C25 H25B 109.5
H25A C25 H25B 109.5
C23 C25 H25C 109.5
H25A C25 H25C 109.5
H25B C25 H25C 109.5
O11 C26 H26A 109.5
O11 C26 H26B 109.5
H26A C26 H26B 109.5
O11 C26 H26C 109.5
H26A C26 H26C 109.5
H26B C26 H26C 109.5
O11 C27A C28 108.5(8)
O11 C27A H27A 110.0
C28 C27A H27A 110.0
O11 C27A H27B 110.0
C28 C27A H27B 110.0
H27A C27A H27B 108.4
C28 C27B O11 87.6(7)
C28 C27B H27C 114.1
O11 C27B H27C 114.1
C28 C27B H27D 114.1
O11 C27B H27D 114.1
H27C C27B H27D 111.2
O12 C28 C30 112.3(7)
O12 C28 C29 111.3(7)
C30 C28 C29 114.8(10)
O12 C28 C27B 126.7(13)
C30 C28 C27B 104.4(12)
C29 C28 C27B 85.0(11)
O12 C28 C27A 105.8(8)
C30 C28 C27A 111.4(11)
C29 C28 C27A 100.4(10)
C27B C28 C27A 22.1(9)
C28 C29 H29A 109.5
C28 C29 H29B 109.5
H29A C29 H29B 109.5
C28 C29 H29C 109.5
H29A C29 H29C 109.5
H29B C29 H29C 109.5
C28 C30 H30A 109.5
C28 C30 H30B 109.5
H30A C30 H30B 109.5
C28 C30 H30C 109.5
H30A C30 H30C 109.5
H30B C30 H30C 109.5
O13 C31 H31A 109.5
O13 C31 H31B 109.5
H31A C31 H31B 109.5
O13 C31 H31C 109.5
H31A C31 H31C 109.5
H31B C31 H31C 109.5
O13 C32 C33 108.3(6)
O13 C32 H32A 110.0
C33 C32 H32A 110.0
O13 C32 H32B 110.0
C33 C32 H32B 110.0
H32A C32 H32B 108.4
O14 C33 C35 110.7(6)
O14 C33 C32 108.3(6)
C35 C33 C32 109.5(6)
O14 C33 C34 109.9(6)
C35 C33 C34 109.8(6)
C32 C33 C34 108.5(6)
C33 C34 H34A 109.5
C33 C34 H34B 109.5
H34A C34 H34B 109.5
C33 C34 H34C 109.5
H34A C34 H34C 109.5
H34B C34 H34C 109.5
C33 C35 H35A 109.5
C33 C35 H35B 109.5
H35A C35 H35B 109.5
C33 C35 H35C 109.5
H35A C35 H35C 109.5
H35B C35 H35C 109.5
O15 C36 H36A 109.5
O15 C36 H36B 109.5
H36A C36 H36B 109.5
O15 C36 H36C 109.5
H36A C36 H36C 109.5
H36B C36 H36C 109.5
O15 C37 C38 108.3(6)
O15 C37 H37A 110.0
C38 C37 H37A 110.0
O15 C37 H37B 110.0
C38 C37 H37B 110.0
H37A C37 H37B 108.4
O16 C38 C40 110.8(7)
O16 C38 C39 110.7(6)
C40 C38 C39 109.8(8)
O16 C38 C37 107.0(6)
C40 C38 C37 109.8(7)
C39 C38 C37 108.6(7)
C38 C39 H39A 109.5
C38 C39 H39B 109.5
H39A C39 H39B 109.5
C38 C39 H39C 109.5
H39A C39 H39C 109.5
H39B C39 H39C 109.5
C38 C40 H40A 109.5
C38 C40 H40B 109.5
H40A C40 H40B 109.5
C38 C40 H40C 109.5
H40A C40 H40C 109.5
H40B C40 H40C 109.5
C1 O1 C2 113.2(6)
C1 O1 La1 129.6(5)
C2 O1 La1 116.6(4)
C3 O2 La2 134.1(4)
C3 O2 La1 121.2(4)
La2 O2 La1 103.57(17)
C6 O3 C7 112.4(8)
C8 O4 La1 178.3(6)
C11 O5 C12 112.5(6)
C13 O6 La2 170.3(5)
C16 O7 C17 112.2(6)
C18 O8 La2 161.2(5)
C22 O9 C21 112.8(6)
C22 O9 La1 103.0(5)
C21 O9 La1 129.3(5)
C23 O10 La1 122.1(5)
C23 O10 La3 136.4(5)
La1 O10 La3 101.11(18)
C26 O11 C27A 116.3(9)
C26 O11 C27B 108.0(11)
C27A O11 C27B 10.8(13)
C26 O11 La3 129.2(6)
C27A O11 La3 112.4(7)
C27B O11 La3 122.0(10)
C28 O12 La1 123.3(4)
C28 O12 La3 121.6(4)
La1 O12 La3 93.91(16)
C28 O12 La2 120.7(4)
La1 O12 La2 95.31(16)
La3 O12 La2 94.96(16)
C32 O13 C31 112.1(6)
C32 O13 La3 115.5(4)
C31 O13 La3 127.1(5)
C33 O14 La1 123.9(4)
C33 O14 La3 117.7(4)
La1 O14 La3 96.70(16)
C33 O14 La2 122.9(4)
La1 O14 La2 94.26(15)
La3 O14 La2 94.59(15)
C37 O15 C36 111.5(7)
C37 O15 La3 117.5(4)
C36 O15 La3 129.0(6)
C38 O16 La2 133.4(5)
C38 O16 La3 121.1(4)
La2 O16 La3 104.42(18)
C41 O17 La3 176.8(12)
O4 La1 O2 115.49(19)
O4 La1 O10 100.31(19)
O2 La1 O10 137.87(17)
O4 La1 O14 105.26(19)
O2 La1 O14 75.84(16)
O10 La1 O14 73.80(17)
O4 La1 O12 168.53(18)
O2 La1 O12 69.85(16)
O10 La1 O12 71.25(17)
O14 La1 O12 65.37(15)
O4 La1 O9 85.6(2)
O2 La1 O9 137.66(17)
O10 La1 O9 62.58(17)
O14 La1 O9 136.31(16)
O12 La1 O9 96.79(17)
O4 La1 O1 83.88(19)
O2 La1 O1 62.24(16)
O10 La1 O1 147.64(17)
O14 La1 O1 136.45(15)
O12 La1 O1 107.43(17)
O9 La1 O1 86.03(16)
O4 La1 La3 124.75(15)
O2 La1 La3 99.24(11)
O10 La1 La3 39.47(12)
O14 La1 La3 42.21(11)
O12 La1 La3 43.91(11)
O9 La1 La3 96.69(12)
O1 La1 La3 151.33(13)
O4 La1 La2 134.85(16)
O2 La1 La2 38.10(11)
O10 La1 La2 100.51(12)
O14 La1 La2 45.05(11)
O12 La1 La2 43.22(11)
O9 La1 La2 139.43(13)
O1 La1 La2 98.68(11)
La3 La1 La2 61.270(12)
O8 La2 O6 97.78(19)
O8 La2 O2 97.74(18)
O6 La2 O2 107.61(19)
O8 La2 O16 111.94(18)
O6 La2 O16 101.98(18)
O2 La2 O16 134.35(16)
O8 La2 O12 152.20(17)
O6 La2 O12 109.28(17)
O2 La2 O12 68.58(16)
O16 La2 O12 69.23(16)
O8 La2 O14 91.90(17)
O6 La2 O14 170.23(17)
O2 La2 O14 72.16(16)
O16 La2 O14 72.95(15)
O12 La2 O14 61.27(14)
O8 La2 La1 113.33(14)
O6 La2 La1 134.19(14)
O2 La2 La1 38.33(11)
O16 La2 La1 96.69(12)
O12 La2 La1 41.47(10)
O14 La2 La1 40.69(10)
O8 La2 La3 121.00(13)
O6 La2 La3 130.53(14)
O2 La2 La3 96.99(11)
O16 La2 La3 38.11(12)
O12 La2 La3 42.49(11)
O14 La2 La3 41.13(10)
La1 La2 La3 58.789(11)
O17 La3 O10 97.6(3)
O17 La3 O16 125.2(3)
O10 La3 O16 135.69(16)
O17 La3 O14 147.6(3)
O10 La3 O14 72.77(16)
O16 La3 O14 75.24(16)
O17 La3 O11 84.1(3)
O10 La3 O11 87.2(2)
O16 La3 O11 86.8(2)
O14 La3 O11 125.00(17)
O17 La3 O12 143.3(3)
O10 La3 O12 69.79(16)
O16 La3 O12 68.79(15)
O14 La3 O12 63.39(15)
O11 La3 O12 61.63(17)
O17 La3 O13 84.7(3)
O10 La3 O13 77.72(18)
O16 La3 O13 113.42(17)
O14 La3 O13 63.20(15)
O11 La3 O13 159.8(2)
O12 La3 O13 123.31(15)
O17 La3 O15 77.9(3)
O10 La3 O15 152.59(18)
O16 La3 O15 60.19(16)
O14 La3 O15 96.40(17)
O11 La3 O15 118.75(19)
O12 La3 O15 128.56(16)
O13 La3 O15 74.95(17)
O17 La3 La1 137.0(3)
O10 La3 La1 39.42(11)
O16 La3 La1 97.21(11)
O14 La3 La1 41.08(11)
O11 La3 La1 92.89(13)
O12 La3 La1 42.18(10)
O13 La3 La1 83.98(11)
O15 La3 La1 137.39(13)
O17 La3 La2 162.7(3)
O10 La3 La2 99.14(12)
O16 La3 La2 37.48(11)
O14 La3 La2 44.28(10)
O11 La3 La2 92.48(15)
O12 La3 La2 42.56(11)
O13 La3 La2 103.01(11)
O15 La3 La2 89.03(12)
La1 La3 La2 59.942(11)
C42 C41 O17 115.8(19)
C42 C41 C45 118.4(18)
O17 C41 C45 106.4(16)
C42 C41 C44 106(2)
O17 C41 C44 110.3(16)
C45 C41 C44 98.8(17)
C42 O18 C43 113.7(12)
C41 C45 H45C 109.5
C41 C45 H45B 109.5
H45C C45 H45B 109.5
C41 C45 H45A 109.5
H45C C45 H45A 109.5
H45B C45 H45A 109.5
C41 C42 O18 112.2(17)
C41 C42 H42A 109.2
O18 C42 H42A 109.2
C41 C42 H42B 109.2
O18 C42 H42B 109.2
H42A C42 H42B 107.9
C41 C44 H44A 109.5
C41 C44 H44B 109.5
H44A C44 H44B 109.5
C41 C44 H44C 109.5
H44A C44 H44C 109.5
H44B C44 H44C 109.5
O18 C43 H43C 109.5
O18 C43 H43B 109.5
H43C C43 H43B 109.5
O18 C43 H43A 109.5
H43C C43 H43A 109.5
H43B C43 H43A 109.5

loop_
_geom_bond_atom_site_label_1
_geom_bond_atom_site_label_2
_geom_bond_distance
C1 O1 1.414(10)
C1 H1A 0.9800
C1 H1B 0.9800
C1 H1C 0.9800
C2 O1 1.435(9)
C2 C3 1.524(10)
C2 H2A 0.9900
C2 H2B 0.9900
C3 O2 1.413(8)
C3 C4 1.515(11)
C3 C5 1.532(10)
C4 H4A 0.9800
C4 H4B 0.9800
C4 H4C 0.9800
C5 H5A 0.9800
C5 H5B 0.9800
C5 H5C 0.9800
C6 O3 1.418(11)
C6 H6A 0.9800
C6 H6B 0.9800
C6 H6C 0.9800
C7 O3 1.422(11)
C7 C8 1.502(13)
C7 H7A 0.9900
C7 H7B 0.9900
C8 O4 1.414(10)
C8 C9 1.525(14)
C8 C10 1.527(14)
C9 H9A 0.9800
C9 H9B 0.9800
C9 H9C 0.9800
C10 H10A 0.9800
C10 H10B 0.9800
C10 H10C 0.9800
C11 O5 1.405(10)
C11 H11A 0.9800
C11 H11B 0.9800
C11 H11C 0.9800
C12 O5 1.430(9)
C12 C13 1.515(11)
C12 H12A 0.9900
C12 H12B 0.9900
C13 O6 1.395(9)
C13 C14 1.499(12)
C13 C15 1.546(13)
C14 H14A 0.9800
C14 H14B 0.9800
C14 H14C 0.9800
C15 H15A 0.9800
C15 H15B 0.9800
C15 H15C 0.9800
C16 O7 1.401(10)
C16 H16A 0.9800
C16 H16B 0.9800
C16 H16C 0.9800
C17 O7 1.424(9)
C17 C18 1.524(10)
C17 H17A 0.9900
C17 H17B 0.9900
C18 O8 1.398(9)
C18 C20 1.526(11)
C18 C19 1.527(11)
C19 H19A 0.9800
C19 H19B 0.9800
C19 H19C 0.9800
C20 H20A 0.9800
C20 H20B 0.9800
C20 H20C 0.9800
C21 O9 1.428(10)
C21 H21A 0.9800
C21 H21B 0.9800
C21 H21C 0.9800
C22 O9 1.397(10)
C22 C23 1.549(12)
C22 H22A 0.9900
C22 H22B 0.9900
C23 O10 1.431(9)
C23 C24 1.467(13)
C23 C25 1.521(13)
C24 H24A 0.9800
C24 H24B 0.9800
C24 H24C 0.9800
C25 H25A 0.9800
C25 H25B 0.9800
C25 H25C 0.9800
C26 O11 1.422(11)
C26 H26A 0.9800
C26 H26B 0.9800
C26 H26C 0.9800
C27A O11 1.426(10)
C27A C28 1.528(10)
C27A H27A 0.9900
C27A H27B 0.9900
C27B C28 1.519(12)
C27B O11 1.921(9)
C27B H27C 0.9900
C27B H27D 0.9900
C28 O12 1.420(9)
C28 C30 1.430(15)
C28 C29 1.464(17)
C29 H29A 0.9800
C29 H29B 0.9800
C29 H29C 0.9800
C30 H30A 0.9800
C30 H30B 0.9800
C30 H30C 0.9800
C31 O13 1.436(9)
C31 H31A 0.9800
C31 H31B 0.9800
C31 H31C 0.9800
C32 O13 1.425(9)
C32 C33 1.526(10)
C32 H32A 0.9900
C32 H32B 0.9900
C33 O14 1.428(9)
C33 C35 1.523(10)
C33 C34 1.538(10)
C34 H34A 0.9800
C34 H34B 0.9800
C34 H34C 0.9800
C35 H35A 0.9800
C35 H35B 0.9800
C35 H35C 0.9800
C36 O15 1.421(10)
C36 H36A 0.9800
C36 H36B 0.9800
C36 H36C 0.9800
C37 O15 1.416(10)
C37 C38 1.538(10)
C37 H37A 0.9900
C37 H37B 0.9900
C38 O16 1.407(9)
C38 C40 1.517(12)
C38 C39 1.526(12)
C39 H39A 0.9800
C39 H39B 0.9800
C39 H39C 0.9800
C40 H40A 0.9800
C40 H40B 0.9800
C40 H40C 0.9800
O1 La1 2.684(5)
O2 La2 2.434(5)
O2 La1 2.446(5)
O4 La1 2.219(5)
O6 La2 2.239(5)
O8 La2 2.229(5)
O9 La1 2.678(5)
O10 La1 2.452(5)
O10 La3 2.454(5)
O11 La3 2.618(6)
O12 La1 2.550(5)
O12 La3 2.634(5)
O12 La2 2.637(5)
O13 La3 2.683(5)
O14 La1 2.507(5)
O14 La3 2.563(5)
O14 La2 2.721(5)
O15 La3 2.772(6)
O16 La2 2.440(5)
O16 La3 2.475(5)
O17 C41 1.434(17)
O17 La3 2.265(8)
La1 La3 3.7889(6)
La1 La2 3.8343(6)
La2 La3 3.8847(6)
C41 C42 1.24(3)
C41 C45 1.60(3)
C41 C44 1.64(3)
O18 C42 1.443(16)
O18 C43 1.47(2)
C45 H45C 0.9800
C45 H45B 0.9800
C45 H45A 0.9800
C42 H42A 0.9900
C42 H42B 0.9900
C44 H44A 0.9800
C44 H44B 0.9800
C44 H44C 0.9800
C43 H43C 0.9800
C43 H43B 0.9800
C43 H43A 0.9800

loop_
_geom_torsion_atom_site_label_1
_geom_torsion_atom_site_label_2
_geom_torsion_atom_site_label_3
_geom_torsion_atom_site_label_4
_geom_torsion
O1 C2 C3 O2 -50.1(8)
O1 C2 C3 C4 69.2(8)
O1 C2 C3 C5 -168.9(6)
O3 C7 C8 O4 -64.8(9)
O3 C7 C8 C9 175.3(7)
O3 C7 C8 C10 54.6(10)
O5 C12 C13 O6 -176.0(6)
O5 C12 C13 C14 -55.2(9)
O5 C12 C13 C15 64.7(9)
O7 C17 C18 O8 172.9(6)
O7 C17 C18 C20 54.5(9)
O7 C17 C18 C19 -66.2(9)
O9 C22 C23 O10 -40.8(10)
O9 C22 C23 C24 -161.3(8)
O9 C22 C23 C25 78.1(9)
O11 C27B C28 O12 47.3(19)
O11 C27B C28 C30 -85.5(15)
O11 C27B C28 C29 160.2(14)
O11 C27B C28 C27A 26(3)
O11 C27A C28 O12 56.2(12)
O11 C27A C28 C30 -66.1(13)
O11 C27A C28 C29 172.0(10)
O11 C27A C28 C27B -141(4)
O13 C32 C33 O14 -57.7(8)
O13 C32 C33 C35 63.2(8)
O13 C32 C33 C34 -177.0(6)
O15 C37 C38 O16 -49.1(8)
O15 C37 C38 C40 71.2(9)
O15 C37 C38 C39 -168.7(6)
C3 C2 O1 C1 -143.5(7)
C3 C2 O1 La1 28.5(8)
C4 C3 O2 La2 100.3(7)
C2 C3 O2 La2 -139.7(5)
C5 C3 O2 La2 -22.4(9)
C4 C3 O2 La1 -65.3(7)
C2 C3 O2 La1 54.6(7)
C5 C3 O2 La1 171.9(5)
C8 C7 O3 C6 -179.1(7)
C7 C8 O4 La1 66(19)
C9 C8 O4 La1 -176(100)
C10 C8 O4 La1 -54(19)
C13 C12 O5 C11 -168.3(7)
C14 C13 O6 La2 82(3)
C12 C13 O6 La2 -156(3)
C15 C13 O6 La2 -40(3)
C18 C17 O7 C16 -175.7(7)
C17 C18 O8 La2 -66.0(16)
C20 C18 O8 La2 53.0(16)
C19 C18 O8 La2 174.1(11)
C23 C22 O9 C21 -155.5(7)
C23 C22 O9 La1 61.1(8)
C24 C23 O10 La1 112.1(8)
C25 C23 O10 La1 -122.6(7)
C22 C23 O10 La1 -5.8(9)
C24 C23 O10 La3 -76.7(10)
C25 C23 O10 La3 48.5(11)
C22 C23 O10 La3 165.3(6)
C28 C27A O11 C26 135.4(12)
C28 C27A O11 C27B 94(3)
C28 C27A O11 La3 -59.7(11)
C28 C27B O11 C26 146.1(14)
C28 C27B O11 C27A -72(3)
C28 C27B O11 La3 -43.6(19)
C30 C28 O12 La1 -146.9(10)
C29 C28 O12 La1 -16.7(11)
C27B C28 O12 La1 83.3(14)
C27A C28 O12 La1 91.4(7)
C30 C28 O12 La3 93.2(10)
C29 C28 O12 La3 -136.6(9)
C27B C28 O12 La3 -36.6(15)
C27A C28 O12 La3 -28.5(8)
C30 C28 O12 La2 -25.7(11)
C29 C28 O12 La2 104.5(9)
C27B C28 O12 La2 -155.5(13)
C27A C28 O12 La2 -147.4(6)
C33 C32 O13 C31 -163.0(7)
C33 C32 O13 La3 40.7(7)
C35 C33 O14 La1 168.2(4)
C32 C33 O14 La1 -71.7(6)
C34 C33 O14 La1 46.7(7)
C35 C33 O14 La3 -71.1(6)
C32 C33 O14 La3 49.0(7)
C34 C33 O14 La3 167.3(4)
C35 C33 O14 La2 45.4(7)
C32 C33 O14 La2 165.6(4)
C34 C33 O14 La2 -76.1(7)
C38 C37 O15 C36 -171.2(7)
C38 C37 O15 La3 23.7(8)
C40 C38 O16 La2 133.9(6)
C39 C38 O16 La2 11.8(9)
C37 C38 O16 La2 -106.4(7)
C40 C38 O16 La3 -60.3(7)
C39 C38 O16 La3 177.6(5)
C37 C38 O16 La3 59.4(8)
C8 O4 La1 O2 -72(19)
C8 O4 La1 O10 130(19)
C8 O4 La1 O14 -154(19)
C8 O4 La1 O12 172(100)
C8 O4 La1 O9 69(19)
C8 O4 La1 O1 -17(19)
C8 O4 La1 La3 164(19)
C8 O4 La1 La2 -113(19)
C3 O2 La1 O4 38.3(5)
La2 O2 La1 O4 -131.2(2)
C3 O2 La1 O10 -176.3(5)
La2 O2 La1 O10 14.2(4)
C3 O2 La1 O14 138.7(5)
La2 O2 La1 O14 -30.77(17)
C3 O2 La1 O12 -152.7(5)
La2 O2 La1 O12 37.81(17)
C3 O2 La1 O9 -75.2(6)
La2 O2 La1 O9 115.4(2)
C3 O2 La1 O1 -29.1(5)
La2 O2 La1 O1 161.4(3)
C3 O2 La1 La3 174.1(5)
La2 O2 La1 La3 4.65(18)
C3 O2 La1 La2 169.5(6)
C23 O10 La1 O4 -52.6(6)
La3 O10 La1 O4 133.7(2)
C23 O10 La1 O2 158.9(5)
La3 O10 La1 O2 -14.9(4)
C23 O10 La1 O14 -155.6(6)
La3 O10 La1 O14 30.62(17)
C23 O10 La1 O12 135.5(6)
La3 O10 La1 O12 -38.30(17)
C23 O10 La1 O9 27.0(5)
La3 O10 La1 O9 -146.8(3)
C23 O10 La1 O1 42.3(7)
La3 O10 La1 O1 -131.5(3)
C23 O10 La1 La3 173.8(7)
C23 O10 La1 La2 167.7(5)
La3 O10 La1 La2 -6.04(18)
C33 O14 La1 O4 4.6(5)
La3 O14 La1 O4 -125.34(18)
La2 O14 La1 O4 139.52(17)
C33 O14 La1 O2 -108.5(5)
La3 O14 La1 O2 121.63(18)
La2 O14 La1 O2 26.49(15)
C33 O14 La1 O10 101.1(5)
La3 O14 La1 O10 -28.81(16)
La2 O14 La1 O10 -123.94(18)
C33 O14 La1 O12 177.5(5)
La3 O14 La1 O12 47.60(15)
La2 O14 La1 O12 -47.54(15)
C33 O14 La1 O9 104.5(5)
La3 O14 La1 O9 -25.5(3)
La2 O14 La1 O9 -120.6(2)
C33 O14 La1 O1 -92.7(5)
La3 O14 La1 O1 137.4(2)
La2 O14 La1 O1 42.2(3)
C33 O14 La1 La3 129.9(5)
La2 O14 La1 La3 -95.14(17)
C33 O14 La1 La2 -135.0(5)
La3 O14 La1 La2 95.14(17)
C28 O12 La1 O4 -141.4(9)
La3 O12 La1 O4 -9.1(10)
La2 O12 La1 O4 86.3(9)
C28 O12 La1 O2 98.8(5)
La3 O12 La1 O2 -128.88(19)
La2 O12 La1 O2 -33.53(15)
C28 O12 La1 O10 -97.7(5)
La3 O12 La1 O10 34.62(16)
La2 O12 La1 O10 130.0(2)
C28 O12 La1 O14 -178.0(5)
La3 O12 La1 O14 -45.68(15)
La2 O12 La1 O14 49.67(15)
C28 O12 La1 O9 -39.7(5)
La3 O12 La1 O9 92.60(16)
La2 O12 La1 O9 -172.05(16)
C28 O12 La1 O1 48.3(5)
La3 O12 La1 O1 -179.44(14)
La2 O12 La1 O1 -84.09(17)
C28 O12 La1 La3 -132.3(5)
La2 O12 La1 La3 95.36(17)
C28 O12 La1 La2 132.4(5)
La3 O12 La1 La2 -95.36(17)
C22 O9 La1 O4 59.2(5)
C21 O9 La1 O4 -75.4(7)
C22 O9 La1 O2 -176.9(5)
C21 O9 La1 O2 48.4(8)
C22 O9 La1 O10 -44.8(5)
C21 O9 La1 O10 -179.4(7)
C22 O9 La1 O14 -48.4(6)
C21 O9 La1 O14 176.9(6)
C22 O9 La1 O12 -109.5(5)
C21 O9 La1 O12 115.8(7)
C22 O9 La1 O1 143.4(5)
C21 O9 La1 O1 8.7(7)
C22 O9 La1 La3 -65.3(5)
C21 O9 La1 La3 160.0(7)
C22 O9 La1 La2 -117.9(5)
C21 O9 La1 La2 107.4(7)
C1 O1 La1 O4 44.9(7)
C2 O1 La1 O4 -125.5(5)
C1 O1 La1 O2 167.9(7)
C2 O1 La1 O2 -2.5(5)
C1 O1 La1 O10 -54.7(8)
C2 O1 La1 O10 134.8(5)
C1 O1 La1 O14 150.6(6)
C2 O1 La1 O14 -19.8(6)
C1 O1 La1 O12 -137.0(7)
C2 O1 La1 O12 52.5(6)
C1 O1 La1 O9 -41.2(7)
C2 O1 La1 O9 148.4(5)
C1 O1 La1 La3 -137.8(6)
C2 O1 La1 La3 51.7(6)
C1 O1 La1 La2 179.4(7)
C2 O1 La1 La2 9.0(5)
C18 O8 La2 O6 20.2(14)
C18 O8 La2 O2 129.2(14)
C18 O8 La2 O16 -86.1(14)
C18 O8 La2 O12 -172.9(13)
C18 O8 La2 O14 -158.5(14)
C18 O8 La2 La1 165.8(14)
C18 O8 La2 La3 -127.8(14)
C13 O6 La2 O8 12(3)
C13 O6 La2 O2 -88(3)
C13 O6 La2 O16 127(3)
C13 O6 La2 O12 -161(3)
C13 O6 La2 O14 -176(3)
C13 O6 La2 La1 -121(3)
C13 O6 La2 La3 155(3)
C3 O2 La2 O8 -49.2(6)
La1 O2 La2 O8 118.2(2)
C3 O2 La2 O6 51.5(6)
La1 O2 La2 O6 -141.05(19)
C3 O2 La2 O16 179.5(6)
La1 O2 La2 O16 -13.1(3)
C3 O2 La2 O12 155.9(7)
La1 O2 La2 O12 -36.71(17)
C3 O2 La2 O14 -138.7(6)
La1 O2 La2 O14 28.69(16)
C3 O2 La2 La1 -167.4(7)
C3 O2 La2 La3 -171.9(6)
La1 O2 La2 La3 -4.51(17)
C38 O16 La2 O8 54.7(6)
La3 O16 La2 O8 -112.7(2)
C38 O16 La2 O6 -48.9(6)
La3 O16 La2 O6 143.70(19)
C38 O16 La2 O2 -178.6(5)
La3 O16 La2 O2 13.9(3)
C38 O16 La2 O12 -155.2(6)
La3 O16 La2 O12 37.40(16)
C38 O16 La2 O14 139.8(6)
La3 O16 La2 O14 -27.67(16)
C38 O16 La2 La1 173.2(6)
La3 O16 La2 La1 5.77(17)
C38 O16 La2 La3 167.4(7)
C28 O12 La2 O8 -164.3(5)
La1 O12 La2 O8 -30.2(4)
La3 O12 La2 O8 64.2(4)
C28 O12 La2 O6 1.9(5)
La1 O12 La2 O6 136.00(18)
La3 O12 La2 O6 -129.59(18)
C28 O12 La2 O2 -100.0(5)
La1 O12 La2 O2 34.05(16)
La3 O12 La2 O2 128.46(19)
C28 O12 La2 O16 97.8(5)
La1 O12 La2 O16 -128.12(19)
La3 O12 La2 O16 -33.71(15)
C28 O12 La2 O14 179.2(5)
La1 O12 La2 O14 -46.73(15)
La3 O12 La2 O14 47.68(14)
C28 O12 La2 La1 -134.1(5)
La3 O12 La2 La1 94.41(17)
C28 O12 La2 La3 131.5(5)
La1 O12 La2 La3 -94.41(17)
C33 O14 La2 O8 10.9(5)
La1 O14 La2 O8 -124.69(18)
La3 O14 La2 O8 138.22(18)
C33 O14 La2 O6 -161.4(10)
La1 O14 La2 O6 63.0(10)
La3 O14 La2 O6 -34.0(11)
C33 O14 La2 O2 108.4(5)
La1 O14 La2 O2 -27.17(15)
La3 O14 La2 O2 -124.26(19)
C33 O14 La2 O16 -101.5(5)
La1 O14 La2 O16 122.92(18)
La3 O14 La2 O16 25.83(16)
C33 O14 La2 O12 -176.8(5)
La1 O14 La2 O12 47.69(15)
La3 O14 La2 O12 -49.40(15)
C33 O14 La2 La1 135.6(5)
La3 O14 La2 La1 -97.09(18)
C33 O14 La2 La3 -127.4(5)
La1 O14 La2 La3 97.09(18)
O4 La1 La2 O8 1.4(2)
O2 La1 La2 O8 -72.0(2)
O10 La1 La2 O8 117.6(2)
O14 La1 La2 O8 63.5(2)
O12 La1 La2 O8 165.2(2)
O9 La1 La2 O8 177.4(2)
O1 La1 La2 O8 -88.56(19)
La3 La1 La2 O8 113.24(14)
O4 La1 La2 O6 130.1(3)
O2 La1 La2 O6 56.7(3)
O10 La1 La2 O6 -113.7(2)
O14 La1 La2 O6 -167.8(2)
O12 La1 La2 O6 -66.1(2)
O9 La1 La2 O6 -53.9(3)
O1 La1 La2 O6 40.1(2)
La3 La1 La2 O6 -118.08(19)
O4 La1 La2 O2 73.4(3)
O10 La1 La2 O2 -170.4(2)
O14 La1 La2 O2 135.5(3)
O12 La1 La2 O2 -122.8(3)
O9 La1 La2 O2 -110.6(3)
O1 La1 La2 O2 -16.6(2)
La3 La1 La2 O2 -174.8(2)
O4 La1 La2 O16 -116.0(2)
O2 La1 La2 O16 170.6(2)
O10 La1 La2 O16 0.22(18)
O14 La1 La2 O16 -53.90(19)
O12 La1 La2 O16 47.8(2)
O9 La1 La2 O16 60.0(2)
O1 La1 La2 O16 154.04(18)
La3 La1 La2 O16 -4.16(12)
O4 La1 La2 O12 -163.8(3)
O2 La1 La2 O12 122.8(3)
O10 La1 La2 O12 -47.6(2)
O14 La1 La2 O12 -101.7(2)
O9 La1 La2 O12 12.2(2)
O1 La1 La2 O12 106.3(2)
La3 La1 La2 O12 -51.94(16)
O4 La1 La2 O14 -62.1(3)
O2 La1 La2 O14 -135.5(3)
O10 La1 La2 O14 54.1(2)
O12 La1 La2 O14 101.7(2)
O9 La1 La2 O14 113.9(2)
O1 La1 La2 O14 -152.1(2)
La3 La1 La2 O14 49.74(15)
O4 La1 La2 La3 -111.8(2)
O2 La1 La2 La3 174.8(2)
O10 La1 La2 La3 4.38(13)
O14 La1 La2 La3 -49.74(15)
O12 La1 La2 La3 51.94(16)
O9 La1 La2 La3 64.14(18)
O1 La1 La2 La3 158.20(13)
C41 O17 La3 O10 -91(22)
C41 O17 La3 O16 77(22)
C41 O17 La3 O14 -161(22)
C41 O17 La3 O11 -5(22)
C41 O17 La3 O12 -25(23)
C41 O17 La3 O13 -168(22)
C41 O17 La3 O15 116(22)
C41 O17 La3 La1 -93(22)
C41 O17 La3 La2 75(23)
C23 O10 La3 O17 9.3(8)
La1 O10 La3 O17 -178.3(3)
C23 O10 La3 O16 -156.8(7)
La1 O10 La3 O16 15.6(3)
C23 O10 La3 O14 157.6(7)
La1 O10 La3 O14 -30.06(16)
C23 O10 La3 O11 -74.3(7)
La1 O10 La3 O11 98.0(2)
C23 O10 La3 O12 -135.1(7)
La1 O10 La3 O12 37.27(17)
C23 O10 La3 O13 92.2(7)
La1 O10 La3 O13 -95.5(2)
C23 O10 La3 O15 87.8(8)
La1 O10 La3 O15 -99.9(4)
C23 O10 La3 La1 -172.3(8)
C23 O10 La3 La2 -166.4(7)
La1 O10 La3 La2 5.94(18)
C38 O16 La3 O17 11.8(6)
La2 O16 La3 O17 -178.8(3)
C38 O16 La3 O10 174.9(5)
La2 O16 La3 O10 -15.7(3)
C38 O16 La3 O14 -140.2(5)
La2 O16 La3 O14 29.17(17)
C38 O16 La3 O11 92.3(5)
La2 O16 La3 O11 -98.4(2)
C38 O16 La3 O12 153.0(5)
La2 O16 La3 O12 -37.59(16)
C38 O16 La3 O13 -88.7(5)
La2 O16 La3 O13 80.7(2)
C38 O16 La3 O15 -33.7(5)
La2 O16 La3 O15 135.7(3)
C38 O16 La3 La1 -175.2(5)
La2 O16 La3 La1 -5.84(17)
C38 O16 La3 La2 -169.4(6)
C33 O14 La3 O17 -28.3(8)
La1 O14 La3 O17 105.7(5)
La2 O14 La3 O17 -159.5(5)
C33 O14 La3 O10 -105.1(5)
La1 O14 La3 O10 28.95(16)
La2 O14 La3 O10 123.79(19)
C33 O14 La3 O16 106.0(5)
La1 O14 La3 O16 -119.98(18)
La2 O14 La3 O16 -25.13(15)
C33 O14 La3 O11 -178.8(4)
La1 O14 La3 O11 -44.8(3)
La2 O14 La3 O11 50.0(3)
C33 O14 La3 O12 179.4(5)
La1 O14 La3 O12 -46.63(15)
La2 O14 La3 O12 48.21(14)
C33 O14 La3 O13 -20.4(4)
La1 O14 La3 O13 113.6(2)
La2 O14 La3 O13 -151.5(2)
C33 O14 La3 O15 49.2(5)
La1 O14 La3 O15 -176.83(15)
La2 O14 La3 O15 -81.98(16)
C33 O14 La3 La1 -134.0(5)
La2 O14 La3 La1 94.84(16)
C33 O14 La3 La2 131.1(5)
La1 O14 La3 La2 -94.84(16)
C26 O11 La3 O17 27.2(11)
C27A O11 La3 O17 -135.3(7)
C27B O11 La3 O17 -140.8(10)
C26 O11 La3 O10 125.2(11)
C27A O11 La3 O10 -37.3(7)
C27B O11 La3 O10 -42.8(9)
C26 O11 La3 O16 -98.7(11)
C27A O11 La3 O16 98.8(7)
C27B O11 La3 O16 93.3(9)
C26 O11 La3 O14 -168.2(11)
C27A O11 La3 O14 29.4(8)
C27B O11 La3 O14 23.8(10)
C26 O11 La3 O12 -166.3(12)
C27A O11 La3 O12 31.2(6)
C27B O11 La3 O12 25.7(9)
C26 O11 La3 O13 83.8(12)
C27A O11 La3 O13 -78.7(8)
C27B O11 La3 O13 -84.2(10)
C26 O11 La3 O15 -45.6(12)
C27A O11 La3 O15 152.0(6)
C27B O11 La3 O15 146.5(9)
C26 O11 La3 La1 164.2(11)
C27A O11 La3 La1 1.7(7)
C27B O11 La3 La1 -3.8(9)
C26 O11 La3 La2 -135.8(11)
C27A O11 La3 La2 61.8(7)
C27B O11 La3 La2 56.2(9)
C28 O12 La3 O17 23.4(7)
La1 O12 La3 O17 -110.0(5)
La2 O12 La3 O17 154.3(4)
C28 O12 La3 O10 98.5(5)
La1 O12 La3 O10 -34.94(16)
La2 O12 La3 O10 -130.62(19)
C28 O12 La3 O16 -97.6(5)
La1 O12 La3 O16 128.97(19)
La2 O12 La3 O16 33.28(15)
C28 O12 La3 O14 178.8(5)
La1 O12 La3 O14 45.35(15)
La2 O12 La3 O14 -50.33(15)
C28 O12 La3 O11 0.5(5)
La1 O12 La3 O11 -132.9(3)
La2 O12 La3 O11 131.4(2)
C28 O12 La3 O13 157.6(5)
La1 O12 La3 O13 24.2(2)
La2 O12 La3 O13 -71.5(2)
C28 O12 La3 O15 -105.1(5)
La1 O12 La3 O15 121.47(19)
La2 O12 La3 O15 25.8(2)
C28 O12 La3 La1 133.4(5)
La2 O12 La3 La1 -95.69(17)
C28 O12 La3 La2 -130.9(5)
La1 O12 La3 La2 95.69(17)
C32 O13 La3 O17 163.1(6)
C31 O13 La3 O17 10.9(7)
C32 O13 La3 O10 64.0(5)
C31 O13 La3 O10 -88.1(6)
C32 O13 La3 O16 -70.7(5)
C31 O13 La3 O16 137.1(6)
C32 O13 La3 O14 -12.7(5)
C31 O13 La3 O14 -164.9(7)
C32 O13 La3 O11 106.5(6)
C31 O13 La3 O11 -45.6(9)
C32 O13 La3 O12 8.5(6)
C31 O13 La3 O12 -143.7(6)
C32 O13 La3 O15 -118.1(5)
C31 O13 La3 O15 89.8(6)
C32 O13 La3 La1 24.6(5)
C31 O13 La3 La1 -127.6(6)
C32 O13 La3 La2 -32.7(5)
C31 O13 La3 La2 175.2(6)
C37 O15 La3 O17 -141.3(6)
C36 O15 La3 O17 56.6(8)
C37 O15 La3 O10 135.4(5)
C36 O15 La3 O10 -26.7(10)
C37 O15 La3 O16 2.1(5)
C36 O15 La3 O16 -160.0(8)
C37 O15 La3 O14 71.0(5)
C36 O15 La3 O14 -91.1(8)
C37 O15 La3 O11 -65.1(6)
C36 O15 La3 O11 132.8(8)
C37 O15 La3 O12 10.1(6)
C36 O15 La3 O12 -152.0(7)
C37 O15 La3 O13 131.0(6)
C36 O15 La3 O13 -31.1(8)
C37 O15 La3 La1 67.9(6)
C36 O15 La3 La1 -94.2(8)
C37 O15 La3 La2 27.2(5)
C36 O15 La3 La2 -134.9(8)
O4 La1 La3 O17 -57.6(4)
O2 La1 La3 O17 172.4(4)
O10 La1 La3 O17 2.4(4)
O14 La1 La3 O17 -130.8(4)
O12 La1 La3 O17 124.6(4)
O9 La1 La3 O17 31.8(4)
O1 La1 La3 O17 125.7(4)
La2 La1 La3 O17 175.7(4)
O4 La1 La3 O10 -60.0(3)
O2 La1 La3 O10 169.9(2)
O14 La1 La3 O10 -133.3(3)
O12 La1 La3 O10 122.2(3)
O9 La1 La3 O10 29.3(2)
O1 La1 La3 O10 123.3(3)
La2 La1 La3 O10 173.2(2)
O4 La1 La3 O16 130.9(2)
O2 La1 La3 O16 0.83(17)
O10 La1 La3 O16 -169.1(2)
O14 La1 La3 O16 57.6(2)
O12 La1 La3 O16 -46.9(2)
O9 La1 La3 O16 -139.79(17)
O1 La1 La3 O16 -45.8(3)
La2 La1 La3 O16 4.10(12)
O4 La1 La3 O14 73.3(2)
O2 La1 La3 O14 -56.8(2)
O10 La1 La3 O14 133.3(3)
O12 La1 La3 O14 -104.5(2)
O9 La1 La3 O14 162.6(2)
O1 La1 La3 O14 -103.4(3)
La2 La1 La3 O14 -53.50(16)
O4 La1 La3 O11 -142.0(3)
O2 La1 La3 O11 87.9(2)
O10 La1 La3 O11 -82.0(3)
O14 La1 La3 O11 144.7(2)
O12 La1 La3 O11 40.2(2)
O9 La1 La3 O11 -52.7(2)
O1 La1 La3 O11 41.3(3)
La2 La1 La3 O11 91.19(17)
O4 La1 La3 O12 177.8(2)
O2 La1 La3 O12 47.8(2)
O10 La1 La3 O12 -122.2(3)
O14 La1 La3 O12 104.5(2)
O9 La1 La3 O12 -92.9(2)
O1 La1 La3 O12 1.1(3)
La2 La1 La3 O12 51.04(16)
O4 La1 La3 O13 18.0(2)
O2 La1 La3 O13 -112.09(17)
O10 La1 La3 O13 78.0(2)
O14 La1 La3 O13 -55.3(2)
O12 La1 La3 O13 -159.9(2)
O9 La1 La3 O13 107.28(17)
O1 La1 La3 O13 -158.8(3)
La2 La1 La3 O13 -108.82(12)
O4 La1 La3 O15 77.9(3)
O2 La1 La3 O15 -52.1(2)
O10 La1 La3 O15 137.9(3)
O14 La1 La3 O15 4.7(2)
O12 La1 La3 O15 -99.9(2)
O9 La1 La3 O15 167.3(2)
O1 La1 La3 O15 -98.8(3)
La2 La1 La3 O15 -48.84(17)
O4 La1 La3 La2 126.77(19)
O2 La1 La3 La2 -3.27(13)
O10 La1 La3 La2 -173.2(2)
O14 La1 La3 La2 53.50(16)
O12 La1 La3 La2 -51.04(16)
O9 La1 La3 La2 -143.90(13)
O1 La1 La3 La2 -49.9(2)
O8 La2 La3 O17 89.8(9)
O6 La2 La3 O17 -46.4(9)
O2 La2 La3 O17 -166.7(9)
O16 La2 La3 O17 3.3(9)
O12 La2 La3 O17 -119.5(9)
O14 La2 La3 O17 140.8(9)
La1 La2 La3 O17 -170.0(8)
O8 La2 La3 O10 -104.5(2)
O6 La2 La3 O10 119.3(2)
O2 La2 La3 O10 -1.08(18)
O16 La2 La3 O10 168.9(2)
O12 La2 La3 O10 46.2(2)
O14 La2 La3 O10 -53.5(2)
La1 La2 La3 O10 -4.35(13)
O8 La2 La3 O16 86.6(3)
O6 La2 La3 O16 -49.6(3)
O2 La2 La3 O16 -170.0(2)
O12 La2 La3 O16 -122.8(2)
O14 La2 La3 O16 137.5(2)
La1 La2 La3 O16 -173.30(19)
O8 La2 La3 O14 -51.0(2)
O6 La2 La3 O14 172.8(2)
O2 La2 La3 O14 52.4(2)
O16 La2 La3 O14 -137.5(2)
O12 La2 La3 O14 99.7(2)
La1 La2 La3 O14 49.16(15)
O8 La2 La3 O11 168.0(2)
O6 La2 La3 O11 31.8(2)
O2 La2 La3 O11 -88.6(2)
O16 La2 La3 O11 81.4(2)
O12 La2 La3 O11 -41.4(2)
O14 La2 La3 O11 -141.1(2)
La1 La2 La3 O11 -91.91(15)
O8 La2 La3 O12 -150.7(2)
O6 La2 La3 O12 73.1(2)
O2 La2 La3 O12 -47.3(2)
O16 La2 La3 O12 122.8(2)
O14 La2 La3 O12 -99.7(2)
La1 La2 La3 O12 -50.53(15)
O8 La2 La3 O13 -25.1(2)
O6 La2 La3 O13 -161.3(2)
O2 La2 La3 O13 78.32(18)
O16 La2 La3 O13 -111.7(2)
O12 La2 La3 O13 125.6(2)
O14 La2 La3 O13 25.9(2)
La1 La2 La3 O13 75.05(13)
O8 La2 La3 O15 49.2(2)
O6 La2 La3 O15 -87.0(2)
O2 La2 La3 O15 152.63(18)
O16 La2 La3 O15 -37.3(2)
O12 La2 La3 O15 -160.1(2)
O14 La2 La3 O15 100.2(2)
La1 La2 La3 O15 149.36(12)
O8 La2 La3 La1 -100.14(16)
O6 La2 La3 La1 123.66(19)
O2 La2 La3 La1 3.27(13)
O16 La2 La3 La1 173.30(19)
O12 La2 La3 La1 50.53(15)
O14 La2 La3 La1 -49.16(15)
La3 O17 C41 C42 -11(24)
La3 O17 C41 C45 -145(21)
La3 O17 C41 C44 109(22)
O17 C41 C42 O18 -171.6(15)
C45 C41 C42 O18 -44(3)
C44 C41 C42 O18 66(2)
C43 O18 C42 C41 -170(2)
